data_7127342
loop_
_publ_author_name
'Nguyen, Huong T. H.'
'Do, Loi H.'

_publ_section_title
;
 Organoiridium-quinone conjugates for facile hydrogen peroxide generation.
;
_journal_issue 87
_journal_name_full 'Chemical communications (Cambridge, England)'
_journal_page_first 13381
_journal_page_last 13384
_journal_paper_doi 10.1039/d0cc04970k
_journal_volume 56
_journal_year 2020
_chemical_formula_sum 'C34.5 H38 Cl Ir N2 O5.5'
_chemical_formula_weight 796.32
_space_group_crystal_system triclinic
_space_group_IT_number 2
_space_group_name_Hall '-P 1'
_space_group_name_H-M_alt 'P -1'
_atom_sites_solution_hydrogens geom
_audit_creation_method SHELXL-2018/3
_audit_update_record
;
2020-07-20 deposited with the CCDC.	2020-09-29 downloaded from the CCDC.
;
_cell_angle_alpha 95.058(2)
_cell_angle_beta 94.646(3)
_cell_angle_gamma 112.464(2)
_cell_formula_units_Z 2
_cell_length_a 7.7989(15)
_cell_length_b 9.4618(18)
_cell_length_c 24.171(5)
_cell_measurement_reflns_used 7737
_cell_measurement_temperature 123(2)
_cell_measurement_theta_max 27.48
_cell_measurement_theta_min 2.35
_cell_volume 1629.1(6)
_computing_cell_refinement 'Bruker SAINT'
_computing_data_collection 'Bruker APEX2'
_computing_data_reduction 'Bruker SAINT'
_computing_molecular_graphics 'Bruker SHELXTL'
_computing_publication_material 'Bruker SHELXTL'
_computing_structure_refinement 'SHELXL-2018/3 (Sheldrick, 2018)'
_computing_structure_solution 'SHELXT 2018/2 (Sheldrick, 2018)'
_diffrn_ambient_temperature 123(2)
_diffrn_measured_fraction_theta_full 0.991
_diffrn_measured_fraction_theta_max 0.982
_diffrn_measurement_device_type 'Bruker APEX-II CCD'
_diffrn_measurement_method '\f and \w scans'
_diffrn_radiation_type MoK\a
_diffrn_radiation_wavelength 0.71073
_diffrn_reflns_av_R_equivalents 0.0114
_diffrn_reflns_av_unetI/netI 0.0226
_diffrn_reflns_Laue_measured_fraction_full 0.991
_diffrn_reflns_Laue_measured_fraction_max 0.982
_diffrn_reflns_limit_h_max 8
_diffrn_reflns_limit_h_min -9
_diffrn_reflns_limit_k_max 11
_diffrn_reflns_limit_k_min -11
_diffrn_reflns_limit_l_max 29
_diffrn_reflns_limit_l_min -21
_diffrn_reflns_number 8585
_diffrn_reflns_point_group_measured_fraction_full 0.991
_diffrn_reflns_point_group_measured_fraction_max 0.982
_diffrn_reflns_theta_full 25.242
_diffrn_reflns_theta_max 26.372
_diffrn_reflns_theta_min 0.852
_exptl_absorpt_coefficient_mu 4.225
_exptl_absorpt_correction_T_max 0.7456
_exptl_absorpt_correction_T_min 0.5454
_exptl_absorpt_correction_type empirical
_exptl_absorpt_process_details empirical
_exptl_crystal_colour yellow
_exptl_crystal_density_diffrn 1.623
_exptl_crystal_description block
_exptl_crystal_F_000 794
_exptl_crystal_size_max 0.20
_exptl_crystal_size_mid 0.17
_exptl_crystal_size_min 0.1
_refine_diff_density_max 2.713
_refine_diff_density_min -2.168
_refine_diff_density_rms 0.179
_refine_ls_extinction_method none
_refine_ls_goodness_of_fit_ref 1.322
_refine_ls_hydrogen_treatment constr
_refine_ls_matrix_type full
_refine_ls_number_parameters 356
_refine_ls_number_reflns 6530
_refine_ls_number_restraints 107
_refine_ls_restrained_S_all 1.311
_refine_ls_R_factor_all 0.0488
_refine_ls_R_factor_gt 0.0478
_refine_ls_shift/su_max 0.000
_refine_ls_shift/su_mean 0.000
_refine_ls_structure_factor_coef Fsqd
_refine_ls_weighting_details 'w=1/[\s^2^(Fo^2^)+(0.0177P)^2^+19.8936P] where P=(Fo^2^+2Fc^2^)/3'
_refine_ls_weighting_scheme calc
_refine_ls_wR_factor_gt 0.1170
_refine_ls_wR_factor_ref 0.1188
_reflns_Friedel_coverage 0.000
_reflns_number_gt 6412
_reflns_number_total 6530
_reflns_threshold_expression 'I > 2\s(I)'
_cod_data_source_file d0cc04970k2.cif
_cod_data_source_block Ir3a
_cod_depositor_comments 'Adding full bibliography for 7127342.cif.'
_cod_original_cell_volume 1629.0(5)
_cod_original_formula_sum 'C34.50 H38 Cl Ir N2 O5.50'
_cod_database_code 7127342
_shelx_shelxl_version_number 2018/3
_shelx_space_group_comment
; 
The symmetry employed for this shelxl refinement is uniquely defined 
by the following loop, which should always be used as a source of 
symmetry information in preference to the above space-group names. 
They are only intended as comments. 
;
_exptl_absorpt_special_details sadabs

loop_
_space_group_symop_operation_xyz
'x, y, z'
'-x, -y, -z'

loop_
_atom_site_label
_atom_site_type_symbol
_atom_site_fract_x
_atom_site_fract_y
_atom_site_fract_z
_atom_site_U_iso_or_equiv
_atom_site_adp_type
_atom_site_occupancy
_atom_site_site_symmetry_order
_atom_site_calc_flag
_atom_site_refinement_flags_posn
_atom_site_refinement_flags_adp
_atom_site_refinement_flags_occupancy
_atom_site_disorder_assembly
_atom_site_disorder_group
Ir1 Ir 0.45107(4) 0.00153(3) 0.18117(2) 0.01975(9) Uani 1 1 d . . . . .
N1 N 0.5296(9) -0.0679(7) 0.1052(3) 0.0223(13) Uani 1 1 d . . . . .
O1 O 1.0716(15) 0.8939(10) 0.4134(3) 0.073(3) Uani 1 1 d . . . . .
C1 C 0.2972(12) -0.1220(11) 0.2453(4) 0.0364(9) Uani 1 1 d . U . . .
Cl1 Cl 0.7437(2) 0.00593(19) 0.22305(7) 0.0227(3) Uani 1 1 d . . . . .
O2 O 1.2417(14) 0.9853(10) 0.5140(3) 0.069(2) Uani 1 1 d . U . . .
N2 N 0.6141(8) 0.2091(6) 0.1543(2) 0.0168(11) Uani 1 1 d . . . . .
C2 C 0.3262(12) 0.0338(11) 0.2555(4) 0.0364(9) Uani 1 1 d . U . . .
O3 O 1.1122(12) 0.7722(11) 0.5984(3) 0.064(2) Uani 1 1 d . . . . .
C3 C 0.2335(12) 0.0656(11) 0.2109(4) 0.0364(9) Uani 1 1 d . U . . .
C4 C 0.1545(12) -0.0669(11) 0.1678(4) 0.0364(9) Uani 1 1 d . U . . .
O4 O 0.8213(13) 0.4991(11) 0.5591(3) 0.067(2) Uani 1 1 d . . . . .
C5 C 0.1978(12) -0.1928(11) 0.1929(4) 0.0364(9) Uani 1 1 d . U . . .
C6 C 0.3699(16) -0.2046(15) 0.2871(5) 0.061(3) Uani 1 1 d . . . . .
H6A H 0.297755 -0.218617 0.318956 0.091 Uiso 1 1 calc R U . . .
H6B H 0.502138 -0.142506 0.300238 0.091 Uiso 1 1 calc R U . . .
H6C H 0.356578 -0.305473 0.268746 0.091 Uiso 1 1 calc R U . . .
C7 C 0.4162(17) 0.1361(14) 0.3109(5) 0.062(3) Uani 1 1 d . . . . .
H7A H 0.537308 0.131041 0.321775 0.092 Uiso 1 1 calc R U . . .
H7B H 0.334455 0.100239 0.339863 0.092 Uiso 1 1 calc R U . . .
H7C H 0.434659 0.242851 0.306684 0.092 Uiso 1 1 calc R U . . .
C8 C 0.2138(15) 0.2184(12) 0.2034(6) 0.058(3) Uani 1 1 d . . . . .
H8A H 0.324336 0.304498 0.223020 0.087 Uiso 1 1 calc R U . . .
H8B H 0.101819 0.219047 0.218960 0.087 Uiso 1 1 calc R U . . .
H8C H 0.202589 0.229286 0.163475 0.087 Uiso 1 1 calc R U . . .
C9 C 0.0358(14) -0.0896(14) 0.1147(5) 0.055(3) Uani 1 1 d . . . . .
H9A H -0.094400 -0.117956 0.121769 0.082 Uiso 1 1 calc R U . . .
H9B H 0.045293 -0.172144 0.089276 0.082 Uiso 1 1 calc R U . . .
H9C H 0.077446 0.006252 0.097645 0.082 Uiso 1 1 calc R U . . .
C10 C 0.1327(15) -0.3556(11) 0.1691(5) 0.056(3) Uani 1 1 d . . . . .
H10A H 0.157610 -0.427094 0.190313 0.067 Uiso 1 1 calc R U . . .
H10B H 0.065786 -0.389315 0.132611 0.067 Uiso 1 1 calc R U . . .
C11 C 0.4793(12) -0.2144(9) 0.0811(3) 0.0300(17) Uani 1 1 d . . . . .
H11 H 0.394835 -0.295758 0.097870 0.036 Uiso 1 1 calc R U . . .
C12 C 0.5461(13) -0.2505(10) 0.0328(4) 0.035(2) Uani 1 1 d . . . . .
H12 H 0.508709 -0.355080 0.017188 0.042 Uiso 1 1 calc R U . . .
C13 C 0.6673(12) -0.1339(10) 0.0077(3) 0.0326(18) Uani 1 1 d . . . . .
H13 H 0.713243 -0.156256 -0.025789 0.039 Uiso 1 1 calc R U . . .
C14 C 0.7208(11) 0.0172(9) 0.0324(3) 0.0256(16) Uani 1 1 d . . . . .
H14 H 0.805215 0.100134 0.016226 0.031 Uiso 1 1 calc R U . . .
C15 C 0.6495(10) 0.0454(8) 0.0809(3) 0.0195(14) Uani 1 1 d . . . . .
C16 C 0.7037(10) 0.2050(8) 0.1102(3) 0.0190(14) Uani 1 1 d . . . . .
C17 C 0.6556(9) 0.3578(7) 0.1848(3) 0.0177(13) Uani 1 1 d . . . . .
C18 C 0.6179(11) 0.4708(8) 0.1594(3) 0.0245(15) Uani 1 1 d . . . . .
H18 H 0.563200 0.450779 0.121450 0.029 Uiso 1 1 calc R U . . .
C19 C 0.6620(13) 0.6142(9) 0.1905(3) 0.0328(19) Uani 1 1 d . . . . .
H19 H 0.637755 0.692703 0.173618 0.039 Uiso 1 1 calc R U . . .
C20 C 0.7404(12) 0.6428(9) 0.2457(3) 0.0296(17) Uani 1 1 d . . . . .
H20 H 0.771049 0.741391 0.266245 0.036 Uiso 1 1 calc R U . . .
C21 C 0.7755(11) 0.5291(9) 0.2719(3) 0.0251(16) Uani 1 1 d . . . . .
C22 C 0.7338(10) 0.3861(8) 0.2407(3) 0.0197(14) Uani 1 1 d . . . . .
H22 H 0.758763 0.307821 0.257552 0.024 Uiso 1 1 calc R U . . .
C24 C 0.7557(17) 0.6310(14) 0.3705(4) 0.0522(13) Uani 1 1 d . . . . .
H24A H 0.764288 0.730101 0.358016 0.063 Uiso 1 1 calc R U . . .
H24B H 0.621773 0.561658 0.366767 0.063 Uiso 1 1 calc R U . . .
C25 C 0.8379(17) 0.6590(14) 0.4311(4) 0.0522(13) Uani 1 1 d . . . . .
C26 C 1.0049(17) 0.8051(14) 0.4472(4) 0.0522(13) Uani 1 1 d . . . . .
C27 C 1.0975(17) 0.8451(14) 0.5073(4) 0.0522(13) Uani 1 1 d . . . . .
C28 C 1.0295(17) 0.7454(14) 0.5436(4) 0.0522(13) Uani 1 1 d . . . . .
C29 C 0.8730(17) 0.5959(14) 0.5260(4) 0.054(3) Uani 1 1 d . . . . .
C30 C 0.7734(16) 0.5581(14) 0.4675(4) 0.050(3) Uani 1 1 d . . . . .
C31 C 0.6104(17) 0.4061(16) 0.4535(5) 0.063(3) Uani 1 1 d . . . . .
H31A H 0.580596 0.358368 0.487752 0.094 Uiso 1 1 calc R U . . .
H31B H 0.642204 0.338229 0.426962 0.094 Uiso 1 1 calc R U . . .
H31C H 0.501927 0.422415 0.436676 0.094 Uiso 1 1 calc R U . . .
C32 C 1.376(2) 1.0414(19) 0.5643(5) 0.095(6) Uani 1 1 d . U . . .
H32A H 1.311025 1.050812 0.596695 0.142 Uiso 1 1 calc R U . . .
H32B H 1.471028 1.142517 0.560453 0.142 Uiso 1 1 calc R U . . .
H32C H 1.435638 0.968691 0.569804 0.142 Uiso 1 1 calc R U . . .
C33 C 0.994(2) 0.7955(17) 0.6390(4) 0.069(4) Uani 1 1 d . . . . .
H33A H 1.065396 0.825767 0.676408 0.103 Uiso 1 1 calc R U . . .
H33B H 0.884740 0.699404 0.638601 0.103 Uiso 1 1 calc R U . . .
H33C H 0.953362 0.876963 0.629170 0.103 Uiso 1 1 calc R U . . .
O34 O 0.8260(8) 0.3169(6) 0.0927(2) 0.0262(11) Uani 1 1 d . . . . .
C23 C 0.8571(12) 0.5587(10) 0.3329(3) 0.0297(17) Uani 1 1 d . . . . .
H23A H 0.990939 0.628322 0.336639 0.036 Uiso 1 1 calc R U . . .
H23B H 0.849159 0.459977 0.345644 0.036 Uiso 1 1 calc R U . . .
O100 O 0.1744(12) 0.3702(10) 0.0567(4) 0.0147(11) Uani 0.5 1 d . U P A -1
C101 C 0.2236(18) 0.4730(15) -0.0335(6) 0.0147(11) Uani 0.5 1 d . U P A -1
H10C H 0.336461 0.452942 -0.024736 0.022 Uiso 0.25 1 calc R U P A -1
H10D H 0.157989 0.415502 -0.069850 0.022 Uiso 0.25 1 calc R U P A -1
H10E H 0.258682 0.583649 -0.034939 0.022 Uiso 0.25 1 calc R U P A -1
H10F H 0.165627 0.515120 -0.061614 0.022 Uiso 0.25 1 calc R U P A -1
H10G H 0.344099 0.552560 -0.016500 0.022 Uiso 0.25 1 calc R U P A -1
H10H H 0.243405 0.384413 -0.051411 0.022 Uiso 0.25 1 calc R U P A -1
C102 C -0.0584(17) 0.4467(15) 0.0016(6) 0.0147(11) Uani 0.5 1 d . U P A -1
H10I H -0.125424 0.409013 0.033346 0.022 Uiso 0.25 1 calc R U P A -1
H10J H -0.034016 0.556293 0.001509 0.022 Uiso 0.25 1 calc R U P A -1
H10K H -0.134710 0.388146 -0.033402 0.022 Uiso 0.25 1 calc R U P A -1
H10L H -0.070676 0.493289 -0.032378 0.022 Uiso 0.25 1 calc R U P A -1
H10M H -0.162084 0.346009 -0.000541 0.022 Uiso 0.25 1 calc R U P A -1
H10N H -0.061390 0.514156 0.034370 0.022 Uiso 0.25 1 calc R U P A -1
C103 C 0.1108(18) 0.4279(15) 0.0063(6) 0.0147(11) Uani 0.5 1 d . U P A -1

loop_
_atom_site_aniso_label
_atom_site_aniso_U_11
_atom_site_aniso_U_22
_atom_site_aniso_U_33
_atom_site_aniso_U_23
_atom_site_aniso_U_13
_atom_site_aniso_U_12
Ir1 0.01718(14) 0.01564(14) 0.02624(16) 0.00486(10) 0.00408(10) 0.00550(10)
N1 0.023(3) 0.017(3) 0.025(3) -0.002(2) -0.007(2) 0.009(2)
O1 0.124(8) 0.063(5) 0.036(4) -0.008(4) -0.018(5) 0.050(5)
C1 0.0217(18) 0.041(2) 0.041(2) 0.0043(17) 0.0095(16) 0.0054(16)
Cl1 0.0243(9) 0.0194(8) 0.0265(9) 0.0035(6) -0.0001(7) 0.0114(7)
O2 0.093(7) 0.071(6) 0.041(4) -0.015(4) -0.018(4) 0.039(5)
N2 0.019(3) 0.012(3) 0.018(3) 0.001(2) 0.003(2) 0.005(2)
C2 0.0217(18) 0.041(2) 0.041(2) 0.0043(17) 0.0095(16) 0.0054(16)
O3 0.086(6) 0.102(6) 0.027(3) -0.014(4) -0.014(4) 0.073(5)
C3 0.0217(18) 0.041(2) 0.041(2) 0.0043(17) 0.0095(16) 0.0054(16)
C4 0.0217(18) 0.041(2) 0.041(2) 0.0043(17) 0.0095(16) 0.0054(16)
O4 0.100(7) 0.090(6) 0.038(4) 0.000(4) -0.002(4) 0.068(6)
C5 0.0217(18) 0.041(2) 0.041(2) 0.0043(17) 0.0095(16) 0.0054(16)
C6 0.047(6) 0.085(9) 0.045(6) 0.032(6) 0.007(5) 0.014(6)
C7 0.060(7) 0.064(7) 0.047(6) -0.007(5) 0.018(5) 0.010(6)
C8 0.042(6) 0.041(6) 0.098(9) 0.012(6) 0.023(6) 0.020(5)
C9 0.035(5) 0.066(7) 0.057(7) 0.015(5) -0.002(5) 0.013(5)
C10 0.051(6) 0.027(5) 0.071(7) -0.004(5) 0.027(6) -0.006(4)
C11 0.033(4) 0.019(4) 0.033(4) -0.003(3) -0.009(3) 0.009(3)
C12 0.042(5) 0.026(4) 0.036(5) -0.010(3) -0.010(4) 0.018(4)
C13 0.041(5) 0.040(5) 0.023(4) -0.007(3) -0.002(3) 0.026(4)
C14 0.029(4) 0.029(4) 0.023(4) 0.002(3) 0.003(3) 0.016(3)
C15 0.020(3) 0.020(3) 0.020(3) 0.003(3) 0.000(3) 0.011(3)
C16 0.020(3) 0.021(3) 0.019(3) 0.004(3) 0.003(3) 0.011(3)
C17 0.018(3) 0.013(3) 0.021(3) 0.001(3) 0.005(3) 0.004(3)
C18 0.035(4) 0.021(4) 0.019(4) 0.004(3) 0.005(3) 0.013(3)
C19 0.054(5) 0.021(4) 0.030(4) 0.005(3) 0.007(4) 0.022(4)
C20 0.043(5) 0.021(4) 0.028(4) -0.002(3) 0.005(3) 0.016(3)
C21 0.030(4) 0.024(4) 0.021(4) -0.004(3) 0.001(3) 0.013(3)
C22 0.019(3) 0.018(3) 0.023(4) 0.005(3) 0.005(3) 0.007(3)
C24 0.075(3) 0.072(3) 0.029(2) -0.013(2) -0.009(2) 0.057(3)
C25 0.075(3) 0.072(3) 0.029(2) -0.013(2) -0.009(2) 0.057(3)
C26 0.075(3) 0.072(3) 0.029(2) -0.013(2) -0.009(2) 0.057(3)
C27 0.075(3) 0.072(3) 0.029(2) -0.013(2) -0.009(2) 0.057(3)
C28 0.075(3) 0.072(3) 0.029(2) -0.013(2) -0.009(2) 0.057(3)
C29 0.080(8) 0.079(8) 0.032(5) -0.007(5) -0.003(5) 0.067(7)
C30 0.065(7) 0.077(8) 0.030(5) -0.012(5) -0.003(4) 0.058(6)
C31 0.069(8) 0.093(9) 0.042(6) -0.009(6) 0.000(5) 0.055(7)
C32 0.142(14) 0.104(11) 0.048(7) -0.035(7) -0.049(8) 0.081(11)
C33 0.100(10) 0.106(10) 0.029(5) -0.014(6) -0.005(6) 0.078(9)
O34 0.030(3) 0.019(3) 0.029(3) 0.007(2) 0.015(2) 0.006(2)
C23 0.035(4) 0.034(4) 0.024(4) -0.004(3) -0.003(3) 0.021(4)
O100 0.013(3) 0.016(3) 0.023(3) 0.009(2) 0.012(2) 0.010(2)
C101 0.013(3) 0.016(3) 0.023(3) 0.009(2) 0.012(2) 0.010(2)
C102 0.013(3) 0.016(3) 0.023(3) 0.009(2) 0.012(2) 0.010(2)
C103 0.013(3) 0.016(3) 0.023(3) 0.009(2) 0.012(2) 0.010(2)

loop_
_atom_type_symbol
_atom_type_description
_atom_type_scat_dispersion_real
_atom_type_scat_dispersion_imag
_atom_type_scat_source
C C 0.0033 0.0016 'International Tables Vol C Tables 4.2.6.8 and 6.1.1.4'
H H 0.0000 0.0000 'International Tables Vol C Tables 4.2.6.8 and 6.1.1.4'
N N 0.0061 0.0033 'International Tables Vol C Tables 4.2.6.8 and 6.1.1.4'
O O 0.0106 0.0060 'International Tables Vol C Tables 4.2.6.8 and 6.1.1.4'
Cl Cl 0.1484 0.1585 'International Tables Vol C Tables 4.2.6.8 and 6.1.1.4'
Ir Ir -1.4442 7.9887 'International Tables Vol C Tables 4.2.6.8 and 6.1.1.4'

loop_
_geom_angle_atom_site_label_1
_geom_angle_atom_site_label_2
_geom_angle_atom_site_label_3
_geom_angle
_geom_angle_site_symmetry_1
_geom_angle_site_symmetry_3
_geom_angle_publ_flag
N2 Ir1 N1 76.3(2) . . ?
N2 Ir1 C4 117.0(3) . . ?
N1 Ir1 C4 106.5(3) . . ?
N2 Ir1 C3 99.0(3) . . ?
N1 Ir1 C3 139.6(3) . . ?
C4 Ir1 C3 39.5(3) . . ?
N2 Ir1 C2 112.8(3) . . ?
N1 Ir1 C2 169.6(3) . . ?
C4 Ir1 C2 65.4(3) . . ?
C3 Ir1 C2 36.9(3) . . ?
N2 Ir1 C1 149.5(3) . . ?
N1 Ir1 C1 133.9(3) . . ?
C4 Ir1 C1 64.4(3) . . ?
C3 Ir1 C1 61.7(3) . . ?
C2 Ir1 C1 37.6(3) . . ?
N2 Ir1 C5 157.9(3) . . ?
N1 Ir1 C5 104.8(3) . . ?
C4 Ir1 C5 41.1(3) . . ?
C3 Ir1 C5 65.5(3) . . ?
C2 Ir1 C5 64.8(3) . . ?
C1 Ir1 C5 37.3(3) . . ?
N2 Ir1 Cl1 85.01(16) . . ?
N1 Ir1 Cl1 85.15(16) . . ?
C4 Ir1 Cl1 156.7(3) . . ?
C3 Ir1 Cl1 135.0(2) . . ?
C2 Ir1 Cl1 100.3(2) . . ?
C1 Ir1 Cl1 92.9(2) . . ?
C5 Ir1 Cl1 117.1(3) . . ?
C15 N1 C11 117.7(7) . . ?
C15 N1 Ir1 116.0(5) . . ?
C11 N1 Ir1 126.2(6) . . ?
C5 C1 C2 113.0(9) . . ?
C5 C1 C6 123.8(9) . . ?
C2 C1 C6 123.2(9) . . ?
C5 C1 Ir1 71.5(5) . . ?
C2 C1 Ir1 70.6(5) . . ?
C6 C1 Ir1 125.4(6) . . ?
C27 O2 C32 122.0(11) . . ?
C16 N2 C17 117.0(6) . . ?
C16 N2 Ir1 118.7(4) . . ?
C17 N2 Ir1 123.8(4) . . ?
C3 C2 C1 107.1(8) . . ?
C3 C2 C7 127.8(10) . . ?
C1 C2 C7 124.4(9) . . ?
C3 C2 Ir1 71.4(5) . . ?
C1 C2 Ir1 71.9(5) . . ?
C7 C2 Ir1 129.8(6) . . ?
C28 O3 C33 113.3(8) . . ?
C2 C3 C4 110.9(9) . . ?
C2 C3 C8 127.4(9) . . ?
C4 C3 C8 121.7(9) . . ?
C2 C3 Ir1 71.7(5) . . ?
C4 C3 Ir1 69.4(5) . . ?
C8 C3 Ir1 124.6(6) . . ?
C3 C4 C9 130.2(9) . . ?
C3 C4 C5 104.6(8) . . ?
C9 C4 C5 124.8(9) . . ?
C3 C4 Ir1 71.1(5) . . ?
C9 C4 Ir1 127.9(7) . . ?
C5 C4 Ir1 71.1(5) . . ?
C1 C5 C10 128.4(10) . . ?
C1 C5 C4 104.3(8) . . ?
C10 C5 C4 127.1(9) . . ?
C1 C5 Ir1 71.2(5) . . ?
C10 C5 Ir1 129.0(6) . . ?
C4 C5 Ir1 67.8(5) . . ?
N1 C11 C12 122.5(8) . . ?
C13 C12 C11 119.5(7) . . ?
C12 C13 C14 118.4(7) . . ?
C15 C14 C13 119.1(8) . . ?
N1 C15 C14 122.7(7) . . ?
N1 C15 C16 115.4(6) . . ?
C14 C15 C16 121.9(7) . . ?
O34 C16 N2 127.3(6) . . ?
O34 C16 C15 119.7(6) . . ?
N2 C16 C15 113.0(6) . . ?
C18 C17 C22 120.8(6) . . ?
C18 C17 N2 120.8(6) . . ?
C22 C17 N2 118.4(6) . . ?
C17 C18 C19 118.9(7) . . ?
C20 C19 C18 120.5(7) . . ?
C19 C20 C21 121.0(7) . . ?
C20 C21 C22 118.7(7) . . ?
C20 C21 C23 121.2(7) . . ?
C22 C21 C23 120.1(7) . . ?
C17 C22 C21 120.1(7) . . ?
C25 C24 C23 111.7(8) . . ?
C30 C25 C26 121.8(9) . . ?
C30 C25 C24 123.5(11) . . ?
C26 C25 C24 114.7(11) . . ?
O1 C26 C25 122.3(9) . . ?
O1 C26 C27 118.8(11) . . ?
C25 C26 C27 118.9(11) . . ?
C28 C27 O2 131.3(9) . . ?
C28 C27 C26 118.8(11) . . ?
O2 C27 C26 110.0(10) . . ?
C27 C28 O3 121.6(11) . . ?
C27 C28 C29 121.5(9) . . ?
O3 C28 C29 116.7(11) . . ?
O4 C29 C28 120.7(10) . . ?
O4 C29 C30 119.0(12) . . ?
C28 C29 C30 120.3(11) . . ?
C25 C30 C31 124.5(10) . . ?
C25 C30 C29 118.4(11) . . ?
C31 C30 C29 117.0(11) . . ?
C21 C23 C24 112.4(7) . . ?
C101 C103 C102 118.5(12) . . ?
C101 C103 O100 119.9(11) . . ?
C102 C103 O100 121.4(10) . . ?

loop_
_geom_bond_atom_site_label_1
_geom_bond_atom_site_label_2
_geom_bond_distance
_geom_bond_site_symmetry_2
_geom_bond_publ_flag
Ir1 N2 2.085(6) . ?
Ir1 N1 2.110(6) . ?
Ir1 C4 2.138(8) . ?
Ir1 C3 2.161(9) . ?
Ir1 C2 2.165(9) . ?
Ir1 C1 2.181(9) . ?
Ir1 C5 2.184(8) . ?
Ir1 Cl1 2.4040(17) . ?
N1 C15 1.344(9) . ?
N1 C11 1.349(9) . ?
O1 C26 1.224(15) . ?
C1 C5 1.396(13) . ?
C1 C2 1.400(13) . ?
C1 C6 1.528(14) . ?
O2 C27 1.357(15) . ?
O2 C32 1.452(13) . ?
N2 C16 1.328(9) . ?
N2 C17 1.435(8) . ?
C2 C3 1.369(13) . ?
C2 C7 1.524(14) . ?
O3 C28 1.383(11) . ?
O3 C33 1.455(13) . ?
C3 C4 1.453(13) . ?
C3 C8 1.536(14) . ?
C4 C9 1.469(13) . ?
C4 C5 1.517(13) . ?
O4 C29 1.241(15) . ?
C5 C10 1.469(13) . ?
C11 C12 1.383(12) . ?
C12 C13 1.377(13) . ?
C13 C14 1.388(11) . ?
C14 C15 1.385(10) . ?
C15 C16 1.495(9) . ?
C16 O34 1.257(9) . ?
C17 C18 1.391(10) . ?
C17 C22 1.395(10) . ?
C18 C19 1.395(10) . ?
C19 C20 1.380(12) . ?
C20 C21 1.395(11) . ?
C21 C22 1.396(10) . ?
C21 C23 1.517(10) . ?
C24 C25 1.510(12) . ?
C24 C23 1.529(12) . ?
C25 C30 1.337(17) . ?
C25 C26 1.485(17) . ?
C26 C27 1.518(13) . ?
C27 C28 1.334(17) . ?
C28 C29 1.470(18) . ?
C29 C30 1.501(13) . ?
C30 C31 1.498(18) . ?
O100 C103 1.500(16) . ?
C101 C103 1.343(17) . ?
C102 C103 1.395(17) . ?
